data_2018292
loop_
_publ_author_name
'Vallcorba, Oriol'
'Latorre, Sonia'
'Alcob\'e, Xavier'
'Miravitlles, Carles'
'Rius, Jordi'

_publ_section_title
;
 (<i>Z</i>)-3-Methyl-<i>N</i>-(7-nitroacridin-3-yl)-2,3-dihydro-1,3-benzothiazol-2-imine
 from laboratory powder diffraction data
;
_journal_coeditor_code LG3066
_journal_issue 11
_journal_name_full 'Acta Crystallographica Section C'
_journal_page_first o425
_journal_page_last o427
_journal_paper_doi 10.1107/S0108270111039916
_journal_volume 67
_journal_year 2011
_chemical_formula_iupac 'C21 H14 N4 O2 S'
_chemical_formula_moiety 'C21 H14 N4 O2 S'
_chemical_formula_sum 'C21 H14 N4 O2 S'
_chemical_formula_weight 386.43
_chemical_name_systematic
;
(<i>Z</i>)-3-Methyl-<i>N</i>-(7-nitroacridin-3-yl)-2,3-dihydro-
1,3-benzothiazol-2-imine
;
_space_group_crystal_system orthorhombic
_space_group_IT_number 61
_space_group_name_Hall '-P 2ac 2ab'
_space_group_name_H-M_alt 'P b c a'
_symmetry_space_group_name_Hall '-P 2ac 2ab'
_symmetry_space_group_name_H-M 'P b c a'
_cell_angle_alpha 90
_cell_angle_beta 90
_cell_angle_gamma 90
_cell_formula_units_Z 8
_cell_length_a 36.627(4)
_cell_length_b 12.5071(10)
_cell_length_c 7.5769(4)
_cell_measurement_temperature 298
_cell_volume 3471.0(5)
_computing_cell_refinement 'DAJUST2 (Rius, 2010)'
_computing_data_collection 'X'pert Data Collector (PANalytical, 2003)'
_computing_data_reduction 'X'pert Highscore (PANalytical, 2003)'
_computing_molecular_graphics 'Mercury (Macrae <i>et al.</i>, 2006)'
_computing_publication_material
;
publCIF (Westrip, 2010) and PLATON (Spek, 2009)
;
_computing_structure_refinement 'RIBOLS (Rius, 2009)'
_computing_structure_solution 'TALP (Rius <i>et al.</i>, 2011)'
_diffrn_ambient_temperature 298
_diffrn_measurement_device_type 'PANalytical X'Pert PRO MPD'
_diffrn_radiation_monochromator 'Ge 220'
_diffrn_radiation_type 'Cu K\a~1~'
_diffrn_radiation_wavelength 1.54059
_exptl_absorpt_coefficient_mu 1.882
_exptl_absorpt_correction_type none
_exptl_crystal_density_diffrn 1.479
_exptl_crystal_F_000 1600.0
_pd_block_diffractogram_id iminoMe
_pd_char_colour orange
_pd_instr_location
;
Unitat de Difracci\'o de Raigs X, Centres Cient\'ifics i Tecnol\`ogics,
Universitat de Barcelona, Llu\'is Sol\'e i Sabaris 1, 08028 Barcelona, Spain
;
_pd_meas_2theta_range_inc 0.017
_pd_meas_2theta_range_max 55.987
_pd_meas_2theta_range_min 3.508
_pd_meas_number_of_points 3087
_pd_meas_scan_method step
_pd_proc_2theta_range_inc 0.017
_pd_proc_2theta_range_max 55.97
_pd_proc_2theta_range_min 4.41
_pd_proc_ls_background_function 'linear extrapolation of automatically determined points'
_pd_proc_ls_profile_function pseudo-Voigt
_pd_proc_ls_prof_R_factor 0.034
_pd_proc_ls_prof_wR_expected 0.026
_pd_proc_ls_prof_wR_factor 0.044
_pd_proc_number_of_points 3034
_pd_proc_wavelength 1.54059
_pd_spec_mounting 'glass capillary'
_pd_spec_mount_mode transmission
_refine_diff_density_max 0.690
_refine_diff_density_min -0.800
_refine_ls_goodness_of_fit_all 1.667
_refine_ls_hydrogen_treatment constr
_refine_ls_matrix_type full
_refine_ls_number_parameters 91
_refine_ls_number_restraints 109
_refine_ls_shift/su_max 0.05
_refine_ls_weighting_details 1/Yobs
_refine_ls_weighting_scheme calc
_cod_data_source_file lg3066.cif
_cod_data_source_block IB
_cod_original_cell_volume 3470.9(4)
_cod_database_code 2018292

loop_
_symmetry_equiv_pos_site_id
_symmetry_equiv_pos_as_xyz
1 +x,+y,+z
2 -x+1/2,-y,+z+1/2
3 -x,+y+1/2,-z+1/2
4 +x+1/2,-y+1/2,-z
-1 -x,-y,-z
-2 +x+1/2,+y,-z+1/2
-3 +x,-y+1/2,+z+1/2
-4 -x+1/2,+y+1/2,+z

loop_
_atom_site_type_symbol
_atom_site_label
_atom_site_fract_x
_atom_site_fract_y
_atom_site_fract_z
_atom_site_U_iso_or_equiv
_atom_site_occupancy
S S1 0.4391(3) 0.2827(5) -0.0164(7) 0.068(2) 1.00000
C C2 0.4170(3) 0.3826(10) -0.1376(12) 0.068(2) 1.00000
N N3 0.4423(4) 0.4484(9) -0.2190(11) 0.068(2) 1.00000
C C4 0.4793(3) 0.4199(9) -0.1871(11) 0.068(2) 1.00000
C C5 0.5103(4) 0.4718(8) -0.2521(10) 0.068(2) 1.00000
C C6 0.5439(4) 0.4302(10) -0.2032(12) 0.068(2) 1.00000
C C7 0.5474(4) 0.3414(11) -0.0941(12) 0.068(2) 1.00000
C C8 0.5165(4) 0.2917(9) -0.0325(11) 0.068(2) 1.00000
C C9 0.4825(4) 0.3299(9) -0.0776(11) 0.068(2) 1.00000
N N10 0.3841(3) 0.3981(8) -0.1516(8) 0.068(2) 1.00000
C C11 0.3543(3) 0.3441(7) -0.0906(7) 0.068(2) 1.00000
C C12 0.3236(3) 0.3909(10) -0.0326(8) 0.068(2) 1.00000
C C13 0.2921(3) 0.3319(9) 0.0264(9) 0.068(2) 1.00000
N N14 0.2619(3) 0.3836(10) 0.0846(9) 0.068(2) 1.00000
C C15 0.2327(3) 0.3297(9) 0.1393(9) 0.068(2) 1.00000
C C16 0.2002(4) 0.3837(11) 0.2021(10) 0.068(2) 1.00000
C C17 0.1698(3) 0.3319(10) 0.2598(10) 0.068(2) 1.00000
C C18 0.1699(3) 0.2159(10) 0.2565(8) 0.068(2) 1.00000
C C19 0.1996(3) 0.1605(10) 0.1990(9) 0.068(2) 1.00000
C C20 0.2320(3) 0.2140(10) 0.1382(9) 0.068(2) 1.00000
C C21 0.2632(3) 0.1605(10) 0.0772(9) 0.068(2) 1.00000
C C22 0.2941(3) 0.2161(10) 0.0198(9) 0.068(2) 1.00000
C C23 0.3273(3) 0.1668(10) -0.0448(9) 0.068(2) 1.00000
C C24 0.3558(3) 0.2273(8) -0.0979(9) 0.068(2) 1.00000
C C25 0.4296(5) 0.5362(9) -0.3243(11) 0.068(2) 1.00000
N N26 0.1382(3) 0.1575(10) 0.3245(9) 0.068(2) 1.00000
O O27 0.1158(4) 0.2181(12) 0.3897(9) 0.068(2) 1.00000
O O28 0.1369(5) 0.0611(11) 0.3127(12) 0.068(2) 1.00000
H H5 0.5085 0.5315 -0.3248 0.068(2) 1.00000
H H6 0.5650 0.4629 -0.2450 0.068(2) 1.00000
H H7 0.5704 0.3158 -0.06349 0.068(2) 1.00000
H H8 0.5185 0.2318 0.0398 0.068(2) 1.00000
H H12 0.3223 0.4651 -0.0299 0.068(2) 1.00000
H H16 0.2001 0.4580 0.2036 0.068(2) 1.00000
H H17 0.1496 0.3695 0.3004 0.068(2) 1.00000
H H19 0.1989 0.0862 0.1984 0.068(2) 1.00000
H H21 0.2633 0.0861 0.0743 0.068(2) 1.00000
H H23 0.3293 0.0927 -0.0507 0.068(2) 1.00000
H H24 0.3769 0.1948 -0.14067 0.068(2) 1.00000
H H25A 0.4063 0.5181 -0.3744 0.068(2) 1.00000
H H25B 0.4467 0.5505 -0.4172 0.068(2) 1.00000
H H25C 0.4271 0.5985 -0.2515 0.068(2) 1.00000

loop_
_atom_type_symbol
_atom_type_description
_atom_type_scat_dispersion_real
_atom_type_scat_dispersion_imag
_atom_type_scat_source
C C 0.0181 0.0091 'International Tables Vol C tables 4.2.6.8'
N N 0.0311 0.0180 'International Tables Vol C tables 4.2.6.8'
O O 0.0492 0.0322 'International Tables Vol C tables 4.2.6.8'

loop_
_audit_conform_dict_name
cif_core.dic
cif_pd.dic

loop_
_geom_angle_atom_site_label_1
_geom_angle_atom_site_label_2
_geom_angle_atom_site_label_3
_geom_angle
_geom_angle_publ_flag
C2 S1 C9 92.3(6) n
C2 N3 C4 114.4(10) n
C2 N3 C25 119.1(13) n
C4 N3 C25 126.5(12) n
C2 N10 C11 132.8(10) n
C13 N14 C15 121.1(11) n
O27 N26 O28 128.5(14) n
O27 N26 C18 111.4(12) n
O28 N26 C18 120.1(12) n
S1 C2 N3 110.4(9) n
S1 C2 N10 127.9(10) n
N3 C2 N10 121.7(11) n
N3 C4 C5 126.7(10) n
N3 C4 C9 112.4(10) n
C5 C4 C9 120.9(11) n
C4 C5 C6 116.9(9) n
C5 C6 C7 122.7(12) n
C6 C7 C8 119.2(13) n
C7 C8 C9 120.3(10) n
S1 C9 C4 110.5(10) n
S1 C9 C8 129.5(9) n
C4 C9 C8 120.0(12) n
N10 C11 C12 124.4(9) n
N10 C11 C24 116.8(9) n
C12 C11 C24 118.7(10) n
C11 C12 C13 123.3(11) n
N14 C13 C12 120.7(11) n
N14 C13 C22 121.9(10) n
C12 C13 C22 117.4(10) n
N14 C15 C16 121.8(11) n
N14 C15 C20 121.3(10) n
C16 C15 C20 117.0(10) n
C15 C16 C17 123.8(12) n
C16 C17 C18 117.9(11) n
N26 C18 C17 119.4(10) n
N26 C18 C19 119.5(11) n
C17 C18 C19 121.1(10) n
C18 C19 C20 121.7(11) n
C15 C20 C19 118.6(10) n
C15 C20 C21 117.7(10) n
C19 C20 C21 123.8(11) n
C20 C21 C22 121.7(11) n
C13 C22 C21 116.4(10) n
C13 C22 C23 118.6(10) n
C21 C22 C23 125.0(11) n
C22 C23 C24 120.7(11) n
C11 C24 C23 121.3(10) n
C4 C5 H5 122.00 n
C6 C5 H5 121.00 n
C5 C6 H6 119.00 n
C7 C6 H6 118.00 n
C6 C7 H7 120.00 n
C8 C7 H7 120.00 n
C7 C8 H8 120.00 n
C9 C8 H8 120.00 n
C11 C12 H12 119.00 n
C13 C12 H12 118.00 n
C15 C16 H16 118.00 n
C17 C16 H16 118.00 n
C16 C17 H17 121.00 n
C18 C17 H17 121.00 n
C18 C19 H19 119.00 n
C20 C19 H19 119.00 n
C20 C21 H21 119.00 n
C22 C21 H21 119.00 n
C22 C23 H23 120.00 n
C24 C23 H23 119.00 n
C11 C24 H24 119.00 n
C23 C24 H24 120.00 n
N3 C25 H25A 109.00 n
N3 C25 H25B 110.00 n
N3 C25 H25C 109.00 n
H25A C25 H25B 110.00 n
H25A C25 H25C 109.00 n
H25B C25 H25C 109.00 n

loop_
_geom_bond_atom_site_label_1
_geom_bond_atom_site_label_2
_geom_bond_distance
_geom_bond_publ_flag
S1 C2 1.749(13) n
S1 C9 1.758(17) n
O27 N26 1.221(18) n
O28 N26 1.210(19) n
N3 C2 1.384(17) n
N3 C4 1.422(18) n
N3 C25 1.435(16) n
N10 C2 1.225(16) n
N10 C11 1.364(14) n
N14 C13 1.355(15) n
N14 C15 1.330(15) n
N26 C18 1.465(15) n
C4 C5 1.398(17) n
C4 C9 1.403(15) n
C5 C6 1.39(2) n
C6 C7 1.390(17) n
C7 C8 1.373(19) n
C8 C9 1.38(2) n
C11 C12 1.342(15) n
C11 C24 1.463(13) n
C12 C13 1.441(15) n
C13 C22 1.451(17) n
C15 C16 1.449(17) n
C15 C20 1.447(17) n
C16 C17 1.360(18) n
C17 C18 1.451(18) n
C18 C19 1.361(16) n
C19 C20 1.438(16) n
C20 C21 1.403(16) n
C21 C22 1.398(16) n
C22 C23 1.449(15) n
C23 C24 1.351(15) n
C5 H5 0.9300 n
C6 H6 0.9300 n
C7 H7 0.9300 n
C8 H8 0.9300 n
C12 H12 0.9300 n
C16 H16 0.9300 n
C17 H17 0.9300 n
C19 H19 0.9300 n
C21 H21 0.9300 n
C23 H23 0.9300 n
C24 H24 0.9300 n
C25 H25A 0.9600 n
C25 H25B 0.9600 n
C25 H25C 0.9600 n

loop_
_geom_torsion_atom_site_label_1
_geom_torsion_atom_site_label_2
_geom_torsion_atom_site_label_3
_geom_torsion_atom_site_label_4
_geom_torsion
_geom_torsion_publ_flag
C2 N10 C11 C24 -40.4(13) n
C9 S1 C2 N3 -0.4(8) n
C9 S1 C2 N10 -179.1(10) n
C2 S1 C9 C4 0.2(8) n
C2 S1 C9 C8 179.8(10) n
C4 N3 C2 S1 0.4(11) n
C25 N3 C2 S1 -179.6(8) n
C4 N3 C2 N10 179.2(9) n
C25 N3 C2 N10 -0.8(15) n
C25 N3 C4 C5 0.0(16) n
C2 N3 C4 C9 -0.2(12) n
C2 N3 C4 C5 180.0(9) n
C25 N3 C4 C9 179.8(9) n
C11 N10 C2 S1 -3.9(17) n
C11 N10 C2 N3 177.5(9) n
C2 N10 C11 C12 142.6(11) n
C13 N14 C15 C16 179.9(8) n
C15 N14 C13 C22 0.3(12) n
C13 N14 C15 C20 -0.2(12) n
C15 N14 C13 C12 180.0(7) n
O27 N26 C18 C19 171.9(8) n
O28 N26 C18 C19 -7.6(13) n
O28 N26 C18 C17 175.4(9) n
O27 N26 C18 C17 -5.0(11) n
N3 C4 C9 S1 -0.1(11) n
C9 C4 C5 C6 0.0(13) n
N3 C4 C5 C6 179.7(9) n
C5 C4 C9 C8 0.1(14) n
N3 C4 C9 C8 -179.7(9) n
C5 C4 C9 S1 179.7(7) n
C4 C5 C6 C7 -0.3(15) n
C5 C6 C7 C8 0.5(16) n
C6 C7 C8 C9 -0.4(15) n
C7 C8 C9 C4 0.1(15) n
C7 C8 C9 S1 -179.5(8) n
C24 C11 C12 C13 1.2(10) n
N10 C11 C24 C23 -178.3(7) n
N10 C11 C12 C13 178.1(7) n
C12 C11 C24 C23 -1.2(11) n
C11 C12 C13 N14 179.6(7) n
C11 C12 C13 C22 -0.7(11) n
N14 C13 C22 C23 179.7(7) n
C12 C13 C22 C21 -179.8(7) n
N14 C13 C22 C21 -0.2(11) n
C12 C13 C22 C23 0.1(10) n
N14 C15 C16 C17 -179.8(8) n
C20 C15 C16 C17 0.4(12) n
N14 C15 C20 C19 -180.0(7) n
N14 C15 C20 C21 -0.1(11) n
C16 C15 C20 C19 -0.1(11) n
C16 C15 C20 C21 179.8(7) n
C15 C16 C17 C18 -0.6(13) n
C16 C17 C18 N26 177.5(7) n
C16 C17 C18 C19 0.6(11) n
N26 C18 C19 C20 -177.3(7) n
C17 C18 C19 C20 -0.4(11) n
C18 C19 C20 C15 0.2(11) n
C18 C19 C20 C21 -179.8(7) n
C15 C20 C21 C22 0.2(11) n
C19 C20 C21 C22 -179.8(7) n
C20 C21 C22 C13 -0.1(11) n
C20 C21 C22 C23 180.0(7) n
C13 C22 C23 C24 -0.1(11) n
C21 C22 C23 C24 179.9(7) n
C22 C23 C24 C11 0.6(11) n
